data_4333526
loop_
_publ_author_name
'Kazuhiko Matsumoto'
'Takaaki Oka'
'Toshiyuki Nohira'
'Rika Hagiwara'

_publ_contact_author_address
;
Graduate School of Energy Science, Kyoto University
Yoshida, Sakyo-ku, Kyoto 606-8501, Japan
;
_publ_contact_author_email k-matsumoto@energy.kyoto-u.ac.jp
_publ_contact_author_fax 81-75-753-4817
_publ_contact_author_name 'Kazuhiko Matsumoto'
_publ_contact_author_phone 81-75-753-4817
_publ_section_title
;
 Polymorphism of Alkali Bis(fluorosulfonyl)amides (M[N(SO2F)2], M = Na, K,
 and Cs)
;
_journal_name_full 'Inorganic Chemistry'
_journal_page_first 568
_journal_page_last 576
_journal_paper_doi 10.1021/ic3010486
_journal_volume 52
_journal_year 2013
_chemical_formula_moiety
;
(Na +), (N(SO2F)2 -)
;
_chemical_formula_sum 'F2 N Na O4 S2'
_chemical_formula_weight 203.12
_chemical_name_common Na[N(SO2F)2]
_chemical_name_systematic
;
 ?
;
_space_group_IT_number 14
_symmetry_cell_setting monoclinic
_symmetry_space_group_name_Hall '-P 2yn'
_symmetry_space_group_name_H-M 'P 1 21/n 1'
_atom_sites_solution_hydrogens none
_atom_sites_solution_primary direct
_atom_sites_solution_secondary difmap
_audit_creation_method SHELXL-97
_cell_angle_alpha 90.00
_cell_angle_beta 119.814(3)
_cell_angle_gamma 90.00
_cell_formula_units_Z 4
_cell_length_a 9.8209(5)
_cell_length_b 9.1050(4)
_cell_length_c 7.3238(4)
_cell_measurement_reflns_used 5274
_cell_measurement_temperature 113
_cell_measurement_theta_max 54.90
_cell_measurement_theta_min 6.41
_cell_volume 568.21(5)
_computing_cell_refinement 'RAPID AUTO 2.40 (Rigaku 2006)'
_computing_data_collection 'Rigaku R-AXIS Rapid-II'
_computing_data_reduction 'RAPID AUTO 2.40 (Rigaku 2006)'
_computing_structure_refinement 'SHELXL-97 (Sheldrick, 1997)'
_computing_structure_solution 'SIR92 (Altmare et al., 1994)'
_diffrn_ambient_temperature 113
_diffrn_measured_fraction_theta_full 0.998
_diffrn_measured_fraction_theta_max 0.998
_diffrn_measurement_device_type 'Rigaku R-AXIS RapidII'
_diffrn_measurement_method 'imaging plate'
_diffrn_radiation_monochromator graphite
_diffrn_radiation_source 'fine-focus sealed tube'
_diffrn_radiation_type MoK\a
_diffrn_radiation_wavelength 0.71073
_diffrn_reflns_av_R_equivalents 0.0163
_diffrn_reflns_av_sigmaI/netI 0.0134
_diffrn_reflns_limit_h_max 12
_diffrn_reflns_limit_h_min -12
_diffrn_reflns_limit_k_max 11
_diffrn_reflns_limit_k_min -11
_diffrn_reflns_limit_l_max 9
_diffrn_reflns_limit_l_min -9
_diffrn_reflns_number 5426
_diffrn_reflns_theta_full 27.45
_diffrn_reflns_theta_max 27.45
_diffrn_reflns_theta_min 3.27
_exptl_absorpt_coefficient_mu 1.008
_exptl_absorpt_correction_T_max 1.000
_exptl_absorpt_correction_T_min 0.702
_exptl_absorpt_correction_type multi-scan
_exptl_absorpt_process_details 'RAPID AUTO 2.40 (Rigaku 2006)'
_exptl_crystal_colour colorless
_exptl_crystal_density_diffrn 2.374
_exptl_crystal_description chunk
_exptl_crystal_F_000 400
_exptl_crystal_size_max 0.10
_exptl_crystal_size_mid 0.10
_exptl_crystal_size_min 0.10
_refine_diff_density_max 0.444
_refine_diff_density_min -0.480
_refine_diff_density_rms 0.094
_refine_ls_extinction_method none
_refine_ls_goodness_of_fit_ref 1.139
_refine_ls_hydrogen_treatment none
_refine_ls_matrix_type full
_refine_ls_number_parameters 91
_refine_ls_number_reflns 1304
_refine_ls_number_restraints 0
_refine_ls_restrained_S_all 1.139
_refine_ls_R_factor_all 0.0288
_refine_ls_R_factor_gt 0.0275
_refine_ls_shift/su_max 0.001
_refine_ls_shift/su_mean 0.000
_refine_ls_structure_factor_coef Fsqd
_refine_ls_weighting_details 'calc w=1/[\s^2^(Fo^2^)+(0.0498P)^2^+0.1934P] where P=(Fo^2^+2Fc^2^)/3'
_refine_ls_weighting_scheme calc
_refine_ls_wR_factor_gt 0.0763
_refine_ls_wR_factor_ref 0.0770
_reflns_number_gt 1234
_reflns_number_total 1304
_reflns_threshold_expression >2sigma(I)
_cod_data_source_file ic3010486_si_001_10.cif
_cod_data_source_block Na[N(SO2F)2]_II-113K
_cod_database_code 4333526

loop_
_symmetry_equiv_pos_as_xyz
'x, y, z'
'-x+1/2, y+1/2, -z+1/2'
'-x, -y, -z'
'x-1/2, -y-1/2, z-1/2'

loop_
_atom_site_label
_atom_site_type_symbol
_atom_site_fract_x
_atom_site_fract_y
_atom_site_fract_z
_atom_site_U_iso_or_equiv
_atom_site_adp_type
_atom_site_occupancy
_atom_site_symmetry_multiplicity
_atom_site_calc_flag
S2 S 0.10743(4) 0.77666(4) -0.01993(6) 0.01337(14) Uani 1 1 d
S1 S 0.23060(4) 0.77870(4) -0.28852(6) 0.01334(14) Uani 1 1 d
F2 F -0.03072(11) 0.88283(10) -0.15396(15) 0.0203(2) Uani 1 1 d
F1 F 0.11320(11) 0.89652(11) -0.43789(15) 0.0229(2) Uani 1 1 d
O3 O 0.22805(13) 0.86844(13) 0.13119(17) 0.0184(2) Uani 1 1 d
O1 O 0.36520(12) 0.86290(12) -0.14583(17) 0.0165(2) Uani 1 1 d
O4 O 0.04206(13) 0.66577(13) 0.05042(18) 0.0200(3) Uani 1 1 d
O2 O 0.24692(13) 0.67605(13) -0.42216(18) 0.0203(3) Uani 1 1 d
N1 N 0.13956(16) 0.70227(14) -0.1889(2) 0.0150(3) Uani 1 1 d
Na1 Na 0.43554(7) 1.01293(6) 0.18531(9) 0.01539(17) Uani 1 1 d

loop_
_atom_site_aniso_label
_atom_site_aniso_U_11
_atom_site_aniso_U_22
_atom_site_aniso_U_33
_atom_site_aniso_U_23
_atom_site_aniso_U_13
_atom_site_aniso_U_12
S2 0.0126(2) 0.0128(2) 0.0135(2) 0.00014(12) 0.00552(16) -0.00077(12)
S1 0.0128(2) 0.0129(2) 0.0130(2) -0.00071(12) 0.00537(16) -0.00104(12)
F2 0.0179(5) 0.0183(5) 0.0216(5) 0.0018(4) 0.0075(4) 0.0052(4)
F1 0.0201(5) 0.0218(5) 0.0210(5) 0.0079(4) 0.0058(4) 0.0036(4)
O3 0.0172(5) 0.0211(6) 0.0161(5) -0.0050(4) 0.0075(4) -0.0050(4)
O1 0.0148(5) 0.0175(5) 0.0162(5) -0.0030(4) 0.0070(4) -0.0040(4)
O4 0.0205(6) 0.0200(6) 0.0205(6) 0.0023(4) 0.0110(5) -0.0040(4)
O2 0.0219(6) 0.0211(6) 0.0202(6) -0.0064(4) 0.0120(5) -0.0040(4)
N1 0.0166(6) 0.0132(6) 0.0168(6) -0.0022(5) 0.0096(5) -0.0028(5)
Na1 0.0152(3) 0.0146(3) 0.0161(3) -0.0006(2) 0.0076(2) -0.0008(2)

loop_
_atom_type_symbol
_atom_type_description
_atom_type_scat_dispersion_real
_atom_type_scat_dispersion_imag
_atom_type_scat_source
N N 0.0061 0.0033 'International Tables Vol C Tables 4.2.6.8 and 6.1.1.4'
O O 0.0106 0.0060 'International Tables Vol C Tables 4.2.6.8 and 6.1.1.4'
F F 0.0171 0.0103 'International Tables Vol C Tables 4.2.6.8 and 6.1.1.4'
Na Na 0.0362 0.0249 'International Tables Vol C Tables 4.2.6.8 and 6.1.1.4'
S S 0.1246 0.1234 'International Tables Vol C Tables 4.2.6.8 and 6.1.1.4'

loop_
_geom_angle_atom_site_label_1
_geom_angle_atom_site_label_2
_geom_angle_atom_site_label_3
_geom_angle
_geom_angle_site_symmetry_1
_geom_angle_site_symmetry_3
O3 S2 O4 119.09(7) . .
O3 S2 F2 104.71(6) . .
O4 S2 F2 105.11(6) . .
O3 S2 N1 116.72(7) . .
O4 S2 N1 106.38(7) . .
F2 S2 N1 102.97(6) . .
O3 S2 Na1 159.72(5) . 4_575
O4 S2 Na1 59.52(5) . 4_575
F2 S2 Na1 94.70(4) . 4_575
N1 S2 Na1 51.52(5) . 4_575
O2 S1 O1 118.41(7) . .
O2 S1 F1 105.51(6) . .
O1 S1 F1 103.66(6) . .
O2 S1 N1 108.33(7) . .
O1 S1 N1 115.48(7) . .
F1 S1 N1 103.78(6) . .
S2 O3 Na1 142.93(7) . .
S1 O1 Na1 132.55(7) . 3_675
S1 O1 Na1 133.84(6) . .
Na1 O1 Na1 90.61(4) 3_675 .
S2 O4 Na1 149.40(8) . 2_545
S2 O4 Na1 94.97(6) . 4_575
Na1 O4 Na1 106.31(5) 2_545 4_575
S1 O2 Na1 132.06(7) . 2_544
S1 N1 S2 123.90(9) . .
S1 N1 Na1 132.88(7) . 4_575
S2 N1 Na1 100.44(6) . 4_575
O3 Na1 O4 101.40(5) . 2
O3 Na1 O2 88.37(4) . 2_554
O4 Na1 O2 91.27(5) 2 2_554
O3 Na1 O1 163.66(5) . 3_675
O4 Na1 O1 94.23(4) 2 3_675
O2 Na1 O1 86.52(4) 2_554 3_675
O3 Na1 O1 74.43(4) . .
O4 Na1 O1 170.36(5) 2 .
O2 Na1 O1 80.01(4) 2_554 .
O1 Na1 O1 89.39(4) 3_675 .
O3 Na1 N1 95.19(5) . 4_676
O4 Na1 N1 114.79(5) 2 4_676
O2 Na1 N1 152.26(5) 2_554 4_676
O1 Na1 N1 82.41(4) 3_675 4_676
O1 Na1 N1 74.53(4) . 4_676
O3 Na1 O4 73.38(4) . 4_676
O4 Na1 O4 73.69(5) 2 4_676
O2 Na1 O4 153.06(4) 2_554 4_676
O1 Na1 O4 116.21(4) 3_675 4_676
O1 Na1 O4 112.62(4) . 4_676
N1 Na1 O4 51.90(4) 4_676 4_676
O3 Na1 S2 77.02(3) . 4_676
O4 Na1 S2 97.43(4) 2 4_676
O2 Na1 S2 164.19(4) 2_554 4_676
O1 Na1 S2 105.87(3) 3_675 4_676
O1 Na1 S2 90.16(3) . 4_676
N1 Na1 S2 28.04(3) 4_676 4_676
O4 Na1 S2 25.51(2) 4_676 4_676
O3 Na1 Na1 117.24(4) . 3_675
O4 Na1 Na1 139.98(4) 2 3_675
O2 Na1 Na1 80.37(4) 2_554 3_675
O1 Na1 Na1 46.55(3) 3_675 3_675
O1 Na1 Na1 42.84(3) . 3_675
N1 Na1 Na1 73.53(3) 4_676 3_675
O4 Na1 Na1 125.42(4) 4_676 3_675
S2 Na1 Na1 100.83(2) 4_676 3_675
O3 Na1 Na1 85.02(4) . 3_676
O4 Na1 Na1 41.37(3) 2 3_676
O2 Na1 Na1 128.78(4) 2_554 3_676
O1 Na1 Na1 110.19(4) 3_675 3_676
O1 Na1 Na1 144.50(4) . 3_676
N1 Na1 Na1 78.97(3) 4_676 3_676
O4 Na1 Na1 32.32(2) 4_676 3_676
S2 Na1 Na1 56.669(15) 4_676 3_676
Na1 Na1 Na1 145.67(3) 3_675 3_676

loop_
_geom_bond_atom_site_label_1
_geom_bond_atom_site_label_2
_geom_bond_distance
_geom_bond_site_symmetry_2
S2 O3 1.4222(11) .
S2 O4 1.4234(11) .
S2 F2 1.5539(9) .
S2 N1 1.5739(13) .
S2 Na1 3.2922(7) 4_575
S1 O2 1.4189(11) .
S1 O1 1.4331(11) .
S1 F1 1.5564(10) .
S1 N1 1.5701(13) .
O3 Na1 2.2885(12) .
O1 Na1 2.3987(12) 3_675
O1 Na1 2.5610(13) .
O4 Na1 2.3039(13) 2_545
O4 Na1 2.8478(13) 4_575
O2 Na1 2.3869(13) 2_544
N1 Na1 2.6204(15) 4_575
Na1 O4 2.3039(13) 2
Na1 O2 2.3869(13) 2_554
Na1 O1 2.3987(12) 3_675
Na1 N1 2.6204(15) 4_676
Na1 O4 2.8478(13) 4_676
Na1 S2 3.2922(7) 4_676
Na1 Na1 3.5275(12) 3_675
Na1 Na1 4.1355(12) 3_676

loop_
_geom_torsion_atom_site_label_1
_geom_torsion_atom_site_label_2
_geom_torsion_atom_site_label_3
_geom_torsion_atom_site_label_4
_geom_torsion
_geom_torsion_site_symmetry_1
_geom_torsion_site_symmetry_4
O4 S2 O3 Na1 155.74(11) . .
F2 S2 O3 Na1 -87.23(12) . .
N1 S2 O3 Na1 25.85(15) . .
Na1 S2 O3 Na1 75.5(2) 4_575 .
O2 S1 O1 Na1 43.09(12) . 3_675
F1 S1 O1 Na1 -73.29(9) . 3_675
N1 S1 O1 Na1 173.91(8) . 3_675
O2 S1 O1 Na1 -162.55(8) . .
F1 S1 O1 Na1 81.06(9) . .
N1 S1 O1 Na1 -31.73(12) . .
O3 S2 O4 Na1 -22.17(18) . 2_545
F2 S2 O4 Na1 -138.98(14) . 2_545
N1 S2 O4 Na1 112.25(15) . 2_545
Na1 S2 O4 Na1 134.48(17) 4_575 2_545
O3 S2 O4 Na1 -156.64(6) . 4_575
F2 S2 O4 Na1 86.54(5) . 4_575
N1 S2 O4 Na1 -22.23(7) . 4_575
O1 S1 O2 Na1 -179.34(8) . 2_544
F1 S1 O2 Na1 -63.95(10) . 2_544
N1 S1 O2 Na1 46.68(11) . 2_544
O2 S1 N1 S2 175.89(9) . .
O1 S1 N1 S2 40.41(13) . .
F1 S1 N1 S2 -72.31(11) . .
O2 S1 N1 Na1 -26.92(12) . 4_575
O1 S1 N1 Na1 -162.40(8) . 4_575
F1 S1 N1 Na1 84.87(10) . 4_575
O3 S2 N1 S1 -36.51(13) . .
O4 S2 N1 S1 -172.18(9) . .
F2 S2 N1 S1 77.54(11) . .
Na1 S2 N1 S1 163.21(13) 4_575 .
O3 S2 N1 Na1 160.28(6) . 4_575
O4 S2 N1 Na1 24.61(8) . 4_575
F2 S2 N1 Na1 -85.66(6) . 4_575
S2 O3 Na1 O4 157.45(12) . 2
S2 O3 Na1 O2 66.48(12) . 2_554
S2 O3 Na1 O1 -5.3(3) . 3_675
S2 O3 Na1 O1 -13.60(12) . .
S2 O3 Na1 N1 -85.95(12) . 4_676
S2 O3 Na1 O4 -133.59(13) . 4_676
S2 O3 Na1 S2 -107.45(12) . 4_676
S2 O3 Na1 Na1 -11.82(14) . 3_675
S2 O3 Na1 Na1 -164.37(12) . 3_676
S1 O1 Na1 O3 16.25(9) . .
Na1 O1 Na1 O3 177.66(5) 3_675 .
S1 O1 Na1 O4 -49.2(3) . 2
Na1 O1 Na1 O4 112.2(3) 3_675 2
S1 O1 Na1 O2 -74.84(9) . 2_554
Na1 O1 Na1 O2 86.57(4) 3_675 2_554
S1 O1 Na1 O1 -161.41(11) . 3_675
Na1 O1 Na1 O1 0.0 3_675 3_675
S1 O1 Na1 N1 116.30(10) . 4_676
Na1 O1 Na1 N1 -82.29(4) 3_675 4_676
S1 O1 Na1 O4 80.29(10) . 4_676
Na1 O1 Na1 O4 -118.30(4) 3_675 4_676
S1 O1 Na1 S2 92.72(9) . 4_676
Na1 O1 Na1 S2 -105.87(3) 3_675 4_676
S1 O1 Na1 Na1 -161.41(11) . 3_675
S1 O1 Na1 Na1 73.17(12) . 3_676
Na1 O1 Na1 Na1 -125.42(6) 3_675 3_676
